data_7714881
loop_
_publ_author_name
'Liu, Ming-Hui'
'Wen, Wei-Yang'
'Shen, Hong-Yao'
'Yang, Yan'
'Li, Jun'
'Zhang, Bo'

_publ_section_title
;
 [Ag<sub>4</sub>Br<sub>6</sub>] cluster-based 3D bromoargentate hybrid:
 crystal structure, optical/photoelectrical performance and theoretical
 study.
;
_journal_issue 7
_journal_name_full 'Dalton transactions (Cambridge, England : 2003)'
_journal_page_first 2991
_journal_page_last 2997
_journal_paper_doi 10.1039/d3dt03264g
_journal_volume 53
_journal_year 2024
_chemical_formula_sum 'C6 H16 Ag4 Br6 K N5'
_chemical_formula_weight 1108.28
_space_group_crystal_system cubic
_space_group_IT_number 216
_space_group_name_Hall 'F -4 2 3'
_space_group_name_H-M_alt 'F -4 3 m'
_atom_sites_solution_hydrogens mixed
_audit_creation_method SHELXL-2018/3
_audit_update_record
;
2023-05-23 deposited with the CCDC.	2024-01-02 downloaded from the CCDC.
;
_cell_angle_alpha 90
_cell_angle_beta 90
_cell_angle_gamma 90
_cell_formula_units_Z 4
_cell_length_a 13.5418(12)
_cell_length_b 13.5418(12)
_cell_length_c 13.5418(12)
_cell_measurement_reflns_used 2090
_cell_measurement_temperature 293(2)
_cell_measurement_theta_max 28.00
_cell_measurement_theta_min 2.605
_cell_volume 2483.3(4)
_computing_cell_refinement 'Bruker SMART'
_computing_data_collection 'Bruker SMART'
_computing_data_reduction 'Bruker SMART'
_computing_structure_refinement 'SHELXL-2018/3 (Sheldrick, 2018)'
_computing_structure_solution 'SHELXL-2018/3 (Sheldrick, 2018)'
_diffrn_ambient_temperature 293(2)
_diffrn_measured_fraction_theta_full 0.987
_diffrn_measured_fraction_theta_max 0.990
_diffrn_measurement_device_type 'Bruker SMART'
_diffrn_radiation_type MoK\a
_diffrn_radiation_wavelength 0.71073
_diffrn_reflns_av_R_equivalents 0.0481
_diffrn_reflns_av_unetI/netI 0.0229
_diffrn_reflns_Laue_measured_fraction_full 0.987
_diffrn_reflns_Laue_measured_fraction_max 0.990
_diffrn_reflns_limit_h_max 7
_diffrn_reflns_limit_h_min -17
_diffrn_reflns_limit_k_max 17
_diffrn_reflns_limit_k_min -16
_diffrn_reflns_limit_l_max 15
_diffrn_reflns_limit_l_min -17
_diffrn_reflns_number 3529
_diffrn_reflns_point_group_measured_fraction_full 0.993
_diffrn_reflns_point_group_measured_fraction_max 0.994
_diffrn_reflns_theta_full 25.242
_diffrn_reflns_theta_max 27.997
_diffrn_reflns_theta_min 2.605
_exptl_absorpt_coefficient_mu 12.929
_exptl_crystal_colour yellow
_exptl_crystal_density_diffrn 2.964
_exptl_crystal_description block
_exptl_crystal_F_000 2016
_refine_diff_density_max 0.772
_refine_diff_density_min -0.553
_refine_diff_density_rms 0.144
_refine_ls_abs_structure_details
;
 Refined as an inversion twin.
;
_refine_ls_abs_structure_Flack 0.09(5)
_refine_ls_extinction_coef 0.00054(10)
_refine_ls_extinction_expression Fc^*^=kFc[1+0.001xFc^2^\l^3^/sin(2\q)]^-1/4^
_refine_ls_extinction_method 'SHELXL-2018/3 (Sheldrick 2018)'
_refine_ls_goodness_of_fit_ref 1.187
_refine_ls_hydrogen_treatment mixed
_refine_ls_matrix_type full
_refine_ls_number_parameters 21
_refine_ls_number_reflns 342
_refine_ls_number_restraints 1
_refine_ls_restrained_S_all 1.185
_refine_ls_R_factor_all 0.0285
_refine_ls_R_factor_gt 0.0268
_refine_ls_shift/su_max 0.001
_refine_ls_shift/su_mean 0.000
_refine_ls_structure_factor_coef Fsqd
_refine_ls_weighting_details 'w=1/[\s^2^(Fo^2^)+(0.0352P)^2^+23.0296P] where P=(Fo^2^+2Fc^2^)/3'
_refine_ls_weighting_scheme calc
_refine_ls_wR_factor_gt 0.0696
_refine_ls_wR_factor_ref 0.0704
_reflns_Friedel_coverage 0.810
_reflns_Friedel_fraction_full 1.000
_reflns_Friedel_fraction_max 1.000
_reflns_number_gt 326
_reflns_number_total 342
_reflns_threshold_expression 'I > 2\s(I)'
_cod_data_source_file d3dt03264g2.cif
_cod_data_source_block x
_cod_depositor_comments 'Adding full bibliography for 7714881.cif.'
_cod_original_cell_volume 2483.3(7)
_cod_database_code 7714881
_shelx_shelxl_version_number 2018/3
_shelx_space_group_comment
;
The symmetry employed for this shelxl refinement is uniquely defined
by the following loop, which should always be used as a source of
symmetry information in preference to the above space-group names.
They are only intended as comments.
;

loop_
_space_group_symop_operation_xyz
'x, y, z'
'y, -x, -z'
'-x, -y, z'
'-y, x, -z'
'-x, z, -y'
'x, -y, -z'
'-x, -z, y'
'-z, -y, x'
'-x, y, -z'
'z, -y, -x'
'z, x, y'
'y, z, x'
'-y, -z, x'
'z, -x, -y'
'-y, z, -x'
'-z, -x, y'
'-z, x, -y'
'y, -z, -x'
'-y, -x, z'
'y, x, z'
'x, -z, -y'
'x, z, y'
'-z, y, -x'
'z, y, x'
'x, y+1/2, z+1/2'
'y, -x+1/2, -z+1/2'
'-x, -y+1/2, z+1/2'
'-y, x+1/2, -z+1/2'
'-x, z+1/2, -y+1/2'
'x, -y+1/2, -z+1/2'
'-x, -z+1/2, y+1/2'
'-z, -y+1/2, x+1/2'
'-x, y+1/2, -z+1/2'
'z, -y+1/2, -x+1/2'
'z, x+1/2, y+1/2'
'y, z+1/2, x+1/2'
'-y, -z+1/2, x+1/2'
'z, -x+1/2, -y+1/2'
'-y, z+1/2, -x+1/2'
'-z, -x+1/2, y+1/2'
'-z, x+1/2, -y+1/2'
'y, -z+1/2, -x+1/2'
'-y, -x+1/2, z+1/2'
'y, x+1/2, z+1/2'
'x, -z+1/2, -y+1/2'
'x, z+1/2, y+1/2'
'-z, y+1/2, -x+1/2'
'z, y+1/2, x+1/2'
'x+1/2, y, z+1/2'
'y+1/2, -x, -z+1/2'
'-x+1/2, -y, z+1/2'
'-y+1/2, x, -z+1/2'
'-x+1/2, z, -y+1/2'
'x+1/2, -y, -z+1/2'
'-x+1/2, -z, y+1/2'
'-z+1/2, -y, x+1/2'
'-x+1/2, y, -z+1/2'
'z+1/2, -y, -x+1/2'
'z+1/2, x, y+1/2'
'y+1/2, z, x+1/2'
'-y+1/2, -z, x+1/2'
'z+1/2, -x, -y+1/2'
'-y+1/2, z, -x+1/2'
'-z+1/2, -x, y+1/2'
'-z+1/2, x, -y+1/2'
'y+1/2, -z, -x+1/2'
'-y+1/2, -x, z+1/2'
'y+1/2, x, z+1/2'
'x+1/2, -z, -y+1/2'
'x+1/2, z, y+1/2'
'-z+1/2, y, -x+1/2'
'z+1/2, y, x+1/2'
'x+1/2, y+1/2, z'
'y+1/2, -x+1/2, -z'
'-x+1/2, -y+1/2, z'
'-y+1/2, x+1/2, -z'
'-x+1/2, z+1/2, -y'
'x+1/2, -y+1/2, -z'
'-x+1/2, -z+1/2, y'
'-z+1/2, -y+1/2, x'
'-x+1/2, y+1/2, -z'
'z+1/2, -y+1/2, -x'
'z+1/2, x+1/2, y'
'y+1/2, z+1/2, x'
'-y+1/2, -z+1/2, x'
'z+1/2, -x+1/2, -y'
'-y+1/2, z+1/2, -x'
'-z+1/2, -x+1/2, y'
'-z+1/2, x+1/2, -y'
'y+1/2, -z+1/2, -x'
'-y+1/2, -x+1/2, z'
'y+1/2, x+1/2, z'
'x+1/2, -z+1/2, -y'
'x+1/2, z+1/2, y'
'-z+1/2, y+1/2, -x'
'z+1/2, y+1/2, x'

loop_
_atom_site_label
_atom_site_type_symbol
_atom_site_fract_x
_atom_site_fract_y
_atom_site_fract_z
_atom_site_U_iso_or_equiv
_atom_site_adp_type
_atom_site_occupancy
_atom_site_site_symmetry_order
_atom_site_calc_flag
_atom_site_refinement_flags_posn
_atom_site_refinement_flags_adp
_atom_site_refinement_flags_occupancy
_atom_site_disorder_assembly
_atom_site_disorder_group
Ag1 Ag 0.91779(5) 0.08221(5) 0.08221(5) 0.0307(4) Uani 1 6 d S T P . .
Br1 Br 1.000000 0.24420(13) 0.000000 0.0482(5) Uani 1 4 d S T P . .
K1 K 1.000000 0.500000 0.000000 0.050(2) Uani 1 24 d S T P . .
N1 N 0.8137(5) 0.1863(5) 0.1863(5) 0.014(2) Uani 1 6 d S T P . .
C1 C 0.750000 0.250000 0.1237(9) 0.020(2) Uani 1 4 d S T P . .
H1A H 0.791007 0.291008 0.081678 0.023 Uiso 0.5 2 calc R U P . .
H1B H 0.708992 0.208993 0.081678 0.023 Uiso 0.5 2 calc R U P . .
N2 N 0.250000 0.250000 0.250000 0.023(6) Uani 1 24 d DS T P . .
H1 H 0.233(10) 0.2051(19) 0.2949(19) 0.034 Uiso 0.3333 2 d DS U P . .

loop_
_atom_site_aniso_label
_atom_site_aniso_U_11
_atom_site_aniso_U_22
_atom_site_aniso_U_33
_atom_site_aniso_U_23
_atom_site_aniso_U_13
_atom_site_aniso_U_12
Ag1 0.0307(4) 0.0307(4) 0.0307(4) -0.0047(3) 0.0047(3) 0.0047(3)
Br1 0.0572(7) 0.0301(8) 0.0572(7) 0.000 0.0342(8) 0.000
K1 0.050(2) 0.050(2) 0.050(2) 0.000 0.000 0.000
N1 0.014(2) 0.014(2) 0.014(2) -0.002(3) 0.002(3) 0.002(3)
C1 0.019(3) 0.019(3) 0.021(6) 0.000 0.000 0.002(5)
N2 0.023(6) 0.023(6) 0.023(6) 0.000 0.000 0.000

loop_
_atom_type_symbol
_atom_type_description
_atom_type_scat_dispersion_real
_atom_type_scat_dispersion_imag
_atom_type_scat_source
C C 0.0033 0.0016 'International Tables Vol C Tables 4.2.6.8 and 6.1.1.4'
H H 0.0000 0.0000 'International Tables Vol C Tables 4.2.6.8 and 6.1.1.4'
N N 0.0061 0.0033 'International Tables Vol C Tables 4.2.6.8 and 6.1.1.4'
Br Br -0.2901 2.4595 'International Tables Vol C Tables 4.2.6.8 and 6.1.1.4'
Ag Ag -0.8971 1.1015 'International Tables Vol C Tables 4.2.6.8 and 6.1.1.4'
K K 0.2009 0.2494 'International Tables Vol C Tables 4.2.6.8 and 6.1.1.4'

loop_
_geom_angle_atom_site_label_1
_geom_angle_atom_site_label_2
_geom_angle_atom_site_label_3
_geom_angle
_geom_angle_site_symmetry_1
_geom_angle_site_symmetry_3
_geom_angle_publ_flag
N1 Ag1 Br1 90.40(3) . 4_645 ?
N1 Ag1 Br1 90.40(3) . . ?
Br1 Ag1 Br1 119.995(1) 4_645 . ?
N1 Ag1 Br1 90.40(3) . 7_755 ?
Br1 Ag1 Br1 119.995(1) 4_645 7_755 ?
Br1 Ag1 Br1 119.995(1) . 7_755 ?
N1 Ag1 Ag1 144.7 . 4_645 ?
Br1 Ag1 Ag1 54.33(3) 4_645 4_645 ?
Br1 Ag1 Ag1 106.44(3) . 4_645 ?
Br1 Ag1 Ag1 106.44(3) 7_755 4_645 ?
N1 Ag1 Ag1 144.736(1) . 2_665 ?
Br1 Ag1 Ag1 106.44(3) 4_645 2_665 ?
Br1 Ag1 Ag1 54.33(3) . 2_665 ?
Br1 Ag1 Ag1 106.44(3) 7_755 2_665 ?
Ag1 Ag1 Ag1 60.0 4_645 2_665 ?
N1 Ag1 Ag1 144.7 . 3_755 ?
Br1 Ag1 Ag1 106.44(3) 4_645 3_755 ?
Br1 Ag1 Ag1 106.44(3) . 3_755 ?
Br1 Ag1 Ag1 54.33(3) 7_755 3_755 ?
Ag1 Ag1 Ag1 60.0 4_645 3_755 ?
Ag1 Ag1 Ag1 60.0 2_665 3_755 ?
Ag1 Br1 Ag1 71.33(7) 2_665 . ?
Ag1 Br1 K1 144.34(3) 2_665 . ?
Ag1 Br1 K1 144.33(3) . . ?
Br1 K1 Br1 180.0 31_754 29_755 ?
Br1 K1 Br1 90.0 31_754 76_645 ?
Br1 K1 Br1 90.0 29_755 76_645 ?
Br1 K1 Br1 90.0 31_754 3_765 ?
Br1 K1 Br1 90.0 29_755 3_765 ?
Br1 K1 Br1 90.0 76_645 3_765 ?
Br1 K1 Br1 90.0 31_754 . ?
Br1 K1 Br1 90.0 29_755 . ?
Br1 K1 Br1 90.0 76_645 . ?
Br1 K1 Br1 180.0 3_765 . ?
Br1 K1 Br1 90.0 31_754 74_565 ?
Br1 K1 Br1 90.0 29_755 74_565 ?
Br1 K1 Br1 180.0 76_645 74_565 ?
Br1 K1 Br1 90.0 3_765 74_565 ?
Br1 K1 Br1 90.0 . 74_565 ?
C1 N1 C1 109.0(6) . 32_654 ?
C1 N1 C1 109.0(6) . 53_655 ?
C1 N1 C1 109.0(6) 32_654 53_655 ?
C1 N1 Ag1 109.9(6) . . ?
C1 N1 Ag1 109.9(6) 32_654 . ?
C1 N1 Ag1 109.9(6) 53_655 . ?
N1 C1 N1 110.4(12) 75_655 . ?
N1 C1 H1A 109.6 75_655 . ?
N1 C1 H1A 109.6 . . ?
N1 C1 H1B 109.6 75_655 . ?
N1 C1 H1B 109.6 . . ?
H1A C1 H1B 108.1 . . ?
H1 N2 H1 118(3) . 26 ?
H1 N2 H1 94(5) . 75 ?
H1 N2 H1 118(3) 26 75 ?
H1 N2 H1 118(3) . 52 ?
H1 N2 H1 94(5) 26 52 ?
H1 N2 H1 118(3) 75 52 ?
H1 N2 H1 150(10) . 30 ?
H1 N2 H1 35(10) 26 30 ?
H1 N2 H1 94(5) 75 30 ?
H1 N2 H1 83(10) 52 30 ?
H1 N2 H1 94(5) . 79 ?
H1 N2 H1 83(10) 26 79 ?
H1 N2 H1 150(10) 75 79 ?
H1 N2 H1 35(10) 52 79 ?
H1 N2 H1 94(5) 30 79 ?
H1 N2 H1 118(3) . 80 ?
H1 N2 H1 35(10) 26 80 ?
H1 N2 H1 83(10) 75 80 ?
H1 N2 H1 118(3) 52 80 ?
H1 N2 H1 35(10) 30 80 ?
H1 N2 H1 118(3) 79 80 ?
H1 N2 H1 118(3) . 34 ?
H1 N2 H1 118(3) 26 34 ?
H1 N2 H1 35(10) 75 34 ?
H1 N2 H1 83(10) 52 34 ?
H1 N2 H1 83(10) 30 34 ?
H1 N2 H1 118(3) 79 34 ?
H1 N2 H1 94(5) 80 34 ?
H1 N2 H1 83(10) . 85 ?
H1 N2 H1 118(3) 26 85 ?
H1 N2 H1 118(3) 75 85 ?
H1 N2 H1 35(10) 52 85 ?
H1 N2 H1 118(3) 30 85 ?
H1 N2 H1 35(10) 79 85 ?
H1 N2 H1 150(10) 80 85 ?
H1 N2 H1 94(5) 34 85 ?
H1 N2 H1 83(10) . 38 ?
H1 N2 H1 150(10) 26 38 ?
H1 N2 H1 35(10) 75 38 ?
H1 N2 H1 94(5) 52 38 ?
H1 N2 H1 118(3) 30 38 ?
H1 N2 H1 118(3) 79 38 ?
H1 N2 H1 118(3) 80 38 ?
H1 N2 H1 35(10) 34 38 ?
H1 N2 H1 83(10) 85 38 ?
H1 N2 H1 35(10) . 65 ?
H1 N2 H1 94(5) 26 65 ?
H1 N2 H1 83(10) 75 65 ?
H1 N2 H1 150(10) 52 65 ?
H1 N2 H1 118(3) 30 65 ?
H1 N2 H1 118(3) 79 65 ?
H1 N2 H1 83(10) 80 65 ?
H1 N2 H1 118(3) 34 65 ?
H1 N2 H1 118(3) 85 65 ?
H1 N2 H1 94(5) 38 65 ?
H1 N2 H1 35(10) . 42 ?
H1 N2 H1 83(10) 26 42 ?
H1 N2 H1 118(3) 75 42 ?
H1 N2 H1 118(3) 52 42 ?
H1 N2 H1 118(3) 30 42 ?
H1 N2 H1 83(10) 79 42 ?
H1 N2 H1 94(5) 80 42 ?
H1 N2 H1 150(10) 34 42 ?
H1 N2 H1 94(5) 85 42 ?
H1 N2 H1 118(3) 38 42 ?
H1 N2 H1 35(10) 65 42 ?

loop_
_geom_bond_atom_site_label_1
_geom_bond_atom_site_label_2
_geom_bond_distance
_geom_bond_site_symmetry_2
_geom_bond_publ_flag
Ag1 N1 2.442(12) . ?
Ag1 Br1 2.7002(14) 4_645 ?
Ag1 Br1 2.7002(15) . ?
Ag1 Br1 2.7002(15) 7_755 ?
Ag1 Ag1 3.149(2) 4_645 ?
Ag1 Ag1 3.149(2) 2_665 ?
Ag1 Ag1 3.149(2) 3_755 ?
Br1 K1 3.4639(18) . ?
N1 C1 1.485(8) . ?
N1 C1 1.485(8) 32_654 ?
N1 C1 1.485(8) 53_655 ?
C1 H1A 0.9700 . ?
C1 H1B 0.9700 . ?
N2 H1 0.8900(14) . ?
N2 H1 0.8900(14) 26 ?
N2 H1 0.8900(15) 75 ?
N2 H1 0.8900(15) 52 ?
N2 H1 0.8900(14) 30 ?
N2 H1 0.8900(14) 79 ?
N2 H1 0.8900(14) 80 ?
N2 H1 0.8900(15) 34 ?
N2 H1 0.8900(15) 85 ?
N2 H1 0.8900(15) 38 ?
N2 H1 0.8900(14) 65 ?
N2 H1 0.8900(14) 42 ?

loop_
_geom_hbond_atom_site_label_D
_geom_hbond_atom_site_label_H
_geom_hbond_atom_site_label_A
_geom_hbond_distance_DH
_geom_hbond_distance_HA
_geom_hbond_distance_DA
_geom_hbond_angle_DHA
_geom_hbond_site_symmetry_A
_geom_hbond_publ_flag
C1 H1B Br1 0.97 3.10 3.778(6) 127.9 75_655 yes
C1 H1B Br1 0.97 3.10 3.778(6) 127.9 4_645 yes
C1 H1A Br1 0.97 3.10 3.778(6) 127.9 . yes
C1 H1A Br1 0.97 3.10 3.778(6) 127.9 74_565 yes

loop_
_geom_torsion_atom_site_label_1
_geom_torsion_atom_site_label_2
_geom_torsion_atom_site_label_3
_geom_torsion_atom_site_label_4
_geom_torsion
_geom_torsion_site_symmetry_1
_geom_torsion_site_symmetry_2
_geom_torsion_site_symmetry_3
_geom_torsion_site_symmetry_4
_geom_torsion_publ_flag
C1 N1 C1 N1 -59.5(7) 32_654 . . 75_655 ?
C1 N1 C1 N1 59.5(7) 53_655 . . 75_655 ?
Ag1 N1 C1 N1 180.000(1) . . . 75_655 ?
